data_7708639
loop_
_publ_author_name
'Biancalana, Lorenzo'
'Zanda, Emanuele'
'Hadiji, Mouna'
'Zacchini, Stefano'
'Pratesi, Alessandro'
'Pampaloni, Guido'
'Dyson, Paul J.'
'Marchetti, Fabio'

_publ_section_title
;
 Role of the (pseudo)halido ligand in ruthenium(II) <i>p</i>-cymene
 \a-amino acid complexes in speciation, protein reactivity and
 cytotoxicity.
;
_journal_name_full 'Dalton transactions (Cambridge, England : 2003)'
_journal_paper_doi 10.1039/d1dt03274g
_journal_year 2021
_chemical_absolute_configuration ad
_chemical_formula_sum 'C16 H22 N2 O3 Ru S'
_chemical_formula_weight 423.48
_space_group_crystal_system monoclinic
_space_group_IT_number 4
_space_group_name_Hall 'P 2yb'
_space_group_name_H-M_alt 'P 1 21 1'
_atom_sites_solution_hydrogens geom
_audit_creation_method SHELXL-2014/7
_audit_update_record
;
2021-08-23 deposited with the CCDC.	2021-10-22 downloaded from the CCDC.
;
_cell_angle_alpha 90
_cell_angle_beta 90.801(5)
_cell_angle_gamma 90
_cell_formula_units_Z 2
_cell_length_a 5.9679(9)
_cell_length_b 9.9595(15)
_cell_length_c 14.192(2)
_cell_measurement_reflns_used 7826
_cell_measurement_temperature 100(2)
_cell_measurement_theta_max 29.4365
_cell_measurement_theta_min 2.4985
_cell_volume 843.5(2)
_computing_cell_refinement 'APEX3 (Bruker AXS, 2015)'
_computing_data_collection 'APEX3 (Bruker AXS, 2015)'
_computing_data_reduction 'SAINT (Bruker AXS, 2015)'
_computing_molecular_graphics 'ORTEPIII (Johnson, 1996)'
_computing_publication_material 'XCIF 2014/2 (Bruker AXS, 2014)'
_computing_structure_refinement 'SHELXL-2014/7 (Sheldrick, 2014)'
_computing_structure_solution 'SHELXT (Sheldrick, 2015)'
_diffrn_ambient_temperature 100(2)
_diffrn_measured_fraction_theta_full 0.997
_diffrn_measured_fraction_theta_max 0.997
_diffrn_measurement_device_type 'PHOTON100 area detector'
_diffrn_measurement_method 'phi and omega scans'
_diffrn_radiation_type MoK\a
_diffrn_radiation_wavelength 0.71073
_diffrn_reflns_av_R_equivalents 0.1494
_diffrn_reflns_av_unetI/netI 0.0946
_diffrn_reflns_Laue_measured_fraction_full 0.997
_diffrn_reflns_Laue_measured_fraction_max 0.997
_diffrn_reflns_limit_h_max 7
_diffrn_reflns_limit_h_min -7
_diffrn_reflns_limit_k_max 11
_diffrn_reflns_limit_k_min -11
_diffrn_reflns_limit_l_max 16
_diffrn_reflns_limit_l_min -16
_diffrn_reflns_number 13243
_diffrn_reflns_point_group_measured_fraction_full 0.996
_diffrn_reflns_point_group_measured_fraction_max 0.996
_diffrn_reflns_theta_full 25.000
_diffrn_reflns_theta_max 25.000
_diffrn_reflns_theta_min 2.498
_diffrn_source 'fine-focus sealed tube'
_exptl_absorpt_coefficient_mu 1.069
_exptl_absorpt_correction_T_max 0.7459
_exptl_absorpt_correction_T_min 0.4245
_exptl_absorpt_correction_type empirical
_exptl_absorpt_process_details
; 
 Data were corrected for Lorentz polarization and absorption
 effects (empirical absorption correction SADABS).
 R(int) =  0.1559 (selected reflections only, before parameter refinement)
 R(int) =  0.08923 (selected reflections only, after parameter refinement)
;
_exptl_crystal_colour yellow
_exptl_crystal_density_diffrn 1.668
_exptl_crystal_description prism
_exptl_crystal_F_000 432
_exptl_crystal_size_max 0.140
_exptl_crystal_size_mid 0.130
_exptl_crystal_size_min 0.090
_refine_diff_density_max 1.393
_refine_diff_density_min -0.636
_refine_diff_density_rms 0.123
_refine_ls_abs_structure_details
;
 Flack x determined using 1003 quotients [(I+)-(I-)]/[(I+)+(I-)]
 (Parsons, Flack and Wagner, Acta Cryst. B69 (2013) 249-259).
;
_refine_ls_abs_structure_Flack 0.06(4)
_refine_ls_extinction_method none
_refine_ls_goodness_of_fit_ref 1.018
_refine_ls_hydrogen_treatment constr
_refine_ls_matrix_type full
_refine_ls_number_parameters 212
_refine_ls_number_reflns 2953
_refine_ls_number_restraints 1
_refine_ls_restrained_S_all 1.018
_refine_ls_R_factor_all 0.0548
_refine_ls_R_factor_gt 0.0418
_refine_ls_shift/su_max 0.001
_refine_ls_shift/su_mean 0.000
_refine_ls_structure_factor_coef Fsqd
_refine_ls_weighting_details 'w=1/[\s^2^(Fo^2^)+(0.0331P)^2^] where P=(Fo^2^+2Fc^2^)/3'
_refine_ls_weighting_scheme calc
_refine_ls_wR_factor_gt 0.0885
_refine_ls_wR_factor_ref 0.0910
_reflns_Friedel_coverage 0.877
_reflns_Friedel_fraction_full 0.994
_reflns_Friedel_fraction_max 0.994
_reflns_number_gt 2569
_reflns_number_total 2953
_reflns_threshold_expression 'I > 2\s(I)'
_cod_data_source_file d1dt03274g2.cif
_cod_data_source_block 2d
_cod_original_cell_volume 843.4(2)
_cod_original_sg_symbol_H-M 'P 21'
_cod_database_code 7708639
_shelx_shelxl_version_number 2014/7
_shelx_space_group_comment
;
The symmetry employed for this shelxl refinement is uniquely defined
by the following loop, which should always be used as a source of
symmetry information in preference to the above space-group names.
They are only intended as comments.
;
_shelx_estimated_absorpt_t_min 0.865
_shelx_estimated_absorpt_t_max 0.910

loop_
_space_group_symop_operation_xyz
'x, y, z'
'-x, y+1/2, -z'

loop_
_atom_site_label
_atom_site_type_symbol
_atom_site_fract_x
_atom_site_fract_y
_atom_site_fract_z
_atom_site_U_iso_or_equiv
_atom_site_adp_type
_atom_site_occupancy
_atom_site_site_symmetry_order
_atom_site_calc_flag
_atom_site_refinement_flags_posn
_atom_site_refinement_flags_adp
_atom_site_refinement_flags_occupancy
_atom_site_disorder_assembly
_atom_site_disorder_group
Ru1 Ru 0.76988(10) 0.49940(10) 0.75216(4) 0.01563(19) Uani 1 1 d . . . . .
N1 N 0.6350(12) 0.6111(7) 0.6352(4) 0.0148(16) Uani 1 1 d . . . . .
H1 H 0.5119 0.5558 0.6066 0.018 Uiso 1 1 calc R U . . .
O1 O 1.0255(9) 0.4744(6) 0.6554(3) 0.0182(17) Uani 1 1 d . . . . .
O2 O 1.1964(10) 0.5826(6) 0.5401(4) 0.0202(14) Uani 1 1 d . . . . .
O3 O 0.4441(11) 0.8154(7) 0.4949(4) 0.0246(16) Uani 1 1 d . . . . .
H3 H 0.3533 0.7535 0.5068 0.037 Uiso 1 1 calc R U . . .
C1 C 1.0272(15) 0.5585(9) 0.5871(6) 0.0168(19) Uani 1 1 d . . . . .
C2 C 0.8088(14) 0.6294(9) 0.5612(6) 0.0147(19) Uani 1 1 d . . . . .
H2 H 0.7499 0.5893 0.5012 0.018 Uiso 1 1 calc R U . . .
C3 C 0.8260(15) 0.7807(9) 0.5476(6) 0.020(2) Uani 1 1 d . . . . .
H3A H 0.9423 0.8196 0.5898 0.024 Uiso 1 1 calc R U . . .
H3B H 0.8622 0.8030 0.4815 0.024 Uiso 1 1 calc R U . . .
C4 C 0.5970(16) 0.8315(9) 0.5724(6) 0.023(2) Uani 1 1 d . . . . .
H4 H 0.6054 0.9281 0.5914 0.027 Uiso 1 1 calc R U . . .
C5 C 0.5388(15) 0.7452(9) 0.6566(6) 0.018(2) Uani 1 1 d . . . . .
H5A H 0.6059 0.7824 0.7152 0.022 Uiso 1 1 calc R U . . .
H5B H 0.3744 0.7394 0.6640 0.022 Uiso 1 1 calc R U . . .
C11 C 0.7140(16) 0.2842(9) 0.7599(5) 0.021(2) Uani 1 1 d . . . . .
C12 C 0.5104(16) 0.3478(9) 0.7462(6) 0.023(2) Uani 1 1 d . . . . .
H12 H 0.4286 0.3334 0.6850 0.027 Uiso 1 1 calc R U . . .
C13 C 0.4426(14) 0.4549(8) 0.8042(5) 0.016(2) Uani 1 1 d . . . . .
H13 H 0.3129 0.5119 0.7838 0.020 Uiso 1 1 calc R U . . .
C14 C 0.5754(13) 0.4953(15) 0.8827(5) 0.0194(17) Uani 1 1 d . . . . .
C15 C 0.7823(14) 0.4280(9) 0.8978(6) 0.020(2) Uani 1 1 d . . . . .
H15 H 0.8944 0.4695 0.9420 0.024 Uiso 1 1 calc R U . . .
C16 C 0.8545(16) 0.3257(9) 0.8382(6) 0.020(2) Uani 1 1 d . . . . .
H16 H 1.0134 0.2942 0.8423 0.024 Uiso 1 1 calc R U . . .
C17 C 0.796(2) 0.1770(10) 0.6966(6) 0.036(3) Uani 1 1 d . . . . .
H17A H 0.7862 0.0900 0.7285 0.054 Uiso 1 1 calc R U . . .
H17B H 0.9529 0.1949 0.6807 0.054 Uiso 1 1 calc R U . . .
H17C H 0.7048 0.1753 0.6388 0.054 Uiso 1 1 calc R U . . .
C18 C 0.4968(17) 0.6076(10) 0.9465(6) 0.026(2) Uani 1 1 d . . . . .
H18 H 0.4106 0.6738 0.9073 0.031 Uiso 1 1 calc R U . . .
C19 C 0.3377(17) 0.5457(11) 1.0181(7) 0.036(3) Uani 1 1 d . . . . .
H19A H 0.2324 0.4854 0.9856 0.054 Uiso 1 1 calc R U . . .
H19B H 0.2543 0.6172 1.0496 0.054 Uiso 1 1 calc R U . . .
H19C H 0.4246 0.4948 1.0651 0.054 Uiso 1 1 calc R U . . .
C20 C 0.6851(18) 0.6815(10) 0.9971(6) 0.032(3) Uani 1 1 d . . . . .
H20A H 0.7590 0.6208 1.0421 0.048 Uiso 1 1 calc R U . . .
H20B H 0.6238 0.7587 1.0309 0.048 Uiso 1 1 calc R U . . .
H20C H 0.7943 0.7127 0.9510 0.048 Uiso 1 1 calc R U . . .
C21 C 1.0326(15) 0.7711(10) 0.8006(6) 0.022(2) Uani 1 1 d . . . . .
N2 N 0.9464(13) 0.6707(8) 0.7834(5) 0.0200(18) Uani 1 1 d . . . . .
S1 S 1.1594(4) 0.9126(3) 0.82568(18) 0.0294(6) Uani 1 1 d . . . . .

loop_
_atom_site_aniso_label
_atom_site_aniso_U_11
_atom_site_aniso_U_22
_atom_site_aniso_U_33
_atom_site_aniso_U_23
_atom_site_aniso_U_13
_atom_site_aniso_U_12
Ru1 0.0187(3) 0.0175(3) 0.0106(3) 0.0017(4) -0.0054(2) -0.0005(5)
N1 0.019(4) 0.020(4) 0.005(3) 0.002(3) -0.006(3) 0.002(3)
O1 0.027(3) 0.019(5) 0.009(2) 0.004(3) -0.001(2) 0.004(3)
O2 0.024(4) 0.017(3) 0.020(3) -0.003(3) -0.001(3) 0.001(3)
O3 0.028(4) 0.024(4) 0.022(3) 0.008(3) -0.010(3) -0.004(3)
C1 0.018(5) 0.014(4) 0.018(4) -0.010(4) -0.002(4) -0.002(4)
C2 0.015(4) 0.018(5) 0.011(4) 0.002(4) -0.003(3) -0.004(4)
C3 0.026(5) 0.015(5) 0.019(4) 0.003(4) -0.001(4) 0.000(4)
C4 0.035(6) 0.020(5) 0.013(4) -0.003(4) -0.002(4) 0.001(5)
C5 0.019(5) 0.022(5) 0.013(4) 0.002(4) -0.001(4) 0.003(4)
C11 0.041(6) 0.010(5) 0.012(4) 0.003(4) 0.002(4) -0.003(4)
C12 0.036(6) 0.020(5) 0.013(4) 0.008(4) -0.004(4) -0.013(5)
C13 0.013(4) 0.025(6) 0.010(3) 0.007(3) 0.000(3) -0.007(3)
C14 0.030(4) 0.016(4) 0.012(3) -0.010(6) 0.003(3) -0.009(8)
C15 0.018(5) 0.030(6) 0.012(4) 0.002(4) -0.003(4) 0.002(4)
C16 0.026(5) 0.022(6) 0.013(4) 0.000(4) -0.003(4) 0.004(4)
C17 0.064(8) 0.026(6) 0.018(5) 0.004(4) -0.002(5) 0.007(6)
C18 0.031(6) 0.022(6) 0.024(5) -0.001(4) -0.006(4) 0.005(4)
C19 0.036(6) 0.036(7) 0.036(5) -0.017(5) 0.008(4) -0.002(5)
C20 0.055(7) 0.020(6) 0.021(5) -0.004(4) 0.008(5) -0.003(5)
C21 0.018(5) 0.028(6) 0.020(4) 0.007(4) 0.000(4) 0.008(4)
N2 0.029(5) 0.016(5) 0.014(4) 0.008(4) -0.004(3) -0.011(4)
S1 0.0334(15) 0.0205(14) 0.0343(13) -0.0075(11) -0.0025(11) -0.0043(11)

loop_
_atom_type_symbol
_atom_type_description
_atom_type_scat_dispersion_real
_atom_type_scat_dispersion_imag
_atom_type_scat_source
C C 0.0033 0.0016 'International Tables Vol C Tables 4.2.6.8 and 6.1.1.4'
H H 0.0000 0.0000 'International Tables Vol C Tables 4.2.6.8 and 6.1.1.4'
N N 0.0061 0.0033 'International Tables Vol C Tables 4.2.6.8 and 6.1.1.4'
O O 0.0106 0.0060 'International Tables Vol C Tables 4.2.6.8 and 6.1.1.4'
Ru Ru -1.2594 0.8363 'International Tables Vol C Tables 4.2.6.8 and 6.1.1.4'
S S 0.1246 0.1234 'International Tables Vol C Tables 4.2.6.8 and 6.1.1.4'

loop_
_geom_angle_atom_site_label_1
_geom_angle_atom_site_label_2
_geom_angle_atom_site_label_3
_geom_angle
_geom_angle_site_symmetry_1
_geom_angle_site_symmetry_3
_geom_angle_publ_flag
N2 Ru1 O1 82.1(3) . . ?
N2 Ru1 C13 124.4(3) . . ?
O1 Ru1 C13 151.9(3) . . ?
N2 Ru1 N1 85.5(3) . . ?
O1 Ru1 N1 79.8(2) . . ?
C13 Ru1 N1 92.3(3) . . ?
N2 Ru1 C12 162.6(3) . . ?
O1 Ru1 C12 114.9(3) . . ?
C13 Ru1 C12 38.2(3) . . ?
N1 Ru1 C12 94.1(3) . . ?
N2 Ru1 C11 152.7(3) . . ?
O1 Ru1 C11 91.7(3) . . ?
C13 Ru1 C11 68.7(3) . . ?
N1 Ru1 C11 119.6(3) . . ?
C12 Ru1 C11 37.2(3) . . ?
N2 Ru1 C16 115.2(3) . . ?
O1 Ru1 C16 96.3(3) . . ?
C13 Ru1 C16 81.2(3) . . ?
N1 Ru1 C16 158.3(3) . . ?
C12 Ru1 C16 68.1(3) . . ?
C11 Ru1 C16 38.8(3) . . ?
N2 Ru1 C15 93.2(3) . . ?
O1 Ru1 C15 124.7(3) . . ?
C13 Ru1 C15 68.1(3) . . ?
N1 Ru1 C15 155.2(3) . . ?
C12 Ru1 C15 79.9(3) . . ?
C11 Ru1 C15 68.6(3) . . ?
C16 Ru1 C15 37.3(3) . . ?
N2 Ru1 C14 96.3(4) . . ?
O1 Ru1 C14 162.4(3) . . ?
C13 Ru1 C14 38.0(3) . . ?
N1 Ru1 C14 117.7(4) . . ?
C12 Ru1 C14 68.5(4) . . ?
C11 Ru1 C14 81.7(5) . . ?
C16 Ru1 C14 68.5(4) . . ?
C15 Ru1 C14 37.7(3) . . ?
C5 N1 C2 107.9(7) . . ?
C5 N1 Ru1 116.7(5) . . ?
C2 N1 Ru1 110.5(5) . . ?
C5 N1 H1 107.1 . . ?
C2 N1 H1 107.1 . . ?
Ru1 N1 H1 107.1 . . ?
C1 O1 Ru1 115.8(5) . . ?
C4 O3 H3 109.5 . . ?
O2 C1 O1 123.2(8) . . ?
O2 C1 C2 118.7(8) . . ?
O1 C1 C2 118.0(8) . . ?
N1 C2 C1 111.9(7) . . ?
N1 C2 C3 105.0(7) . . ?
C1 C2 C3 115.5(8) . . ?
N1 C2 H2 108.1 . . ?
C1 C2 H2 108.1 . . ?
C3 C2 H2 108.1 . . ?
C4 C3 C2 103.9(8) . . ?
C4 C3 H3A 111.0 . . ?
C2 C3 H3A 111.0 . . ?
C4 C3 H3B 111.0 . . ?
C2 C3 H3B 111.0 . . ?
H3A C3 H3B 109.0 . . ?
O3 C4 C3 110.7(7) . . ?
O3 C4 C5 113.1(7) . . ?
C3 C4 C5 102.3(7) . . ?
O3 C4 H4 110.1 . . ?
C3 C4 H4 110.1 . . ?
C5 C4 H4 110.1 . . ?
N1 C5 C4 104.8(7) . . ?
N1 C5 H5A 110.8 . . ?
C4 C5 H5A 110.8 . . ?
N1 C5 H5B 110.8 . . ?
C4 C5 H5B 110.8 . . ?
H5A C5 H5B 108.9 . . ?
C12 C11 C16 118.5(8) . . ?
C12 C11 C17 122.9(8) . . ?
C16 C11 C17 118.6(9) . . ?
C12 C11 Ru1 71.1(5) . . ?
C16 C11 Ru1 70.6(5) . . ?
C17 C11 Ru1 128.8(7) . . ?
C11 C12 C13 121.6(8) . . ?
C11 C12 Ru1 71.8(5) . . ?
C13 C12 Ru1 70.1(5) . . ?
C11 C12 H12 118.3 . . ?
C13 C12 H12 118.3 . . ?
Ru1 C12 H12 118.3 . . ?
C12 C13 C14 120.8(9) . . ?
C12 C13 Ru1 71.7(5) . . ?
C14 C13 Ru1 73.1(5) . . ?
C12 C13 H13 119.2 . . ?
C14 C13 H13 119.2 . . ?
Ru1 C13 H13 119.2 . . ?
C13 C14 C15 117.5(9) . . ?
C13 C14 C18 120.3(9) . . ?
C15 C14 C18 122.3(7) . . ?
C13 C14 Ru1 68.8(4) . . ?
C15 C14 Ru1 70.6(5) . . ?
C18 C14 Ru1 131.3(9) . . ?
C16 C15 C14 121.9(8) . . ?
C16 C15 Ru1 70.8(5) . . ?
C14 C15 Ru1 71.7(5) . . ?
C16 C15 H15 118.2 . . ?
C14 C15 H15 118.2 . . ?
Ru1 C15 H15 118.2 . . ?
C15 C16 C11 119.7(8) . . ?
C15 C16 Ru1 71.8(5) . . ?
C11 C16 Ru1 70.5(5) . . ?
C15 C16 H16 119.6 . . ?
C11 C16 H16 119.6 . . ?
Ru1 C16 H16 119.6 . . ?
C11 C17 H17A 109.5 . . ?
C11 C17 H17B 109.5 . . ?
H17A C17 H17B 109.5 . . ?
C11 C17 H17C 109.5 . . ?
H17A C17 H17C 109.5 . . ?
H17B C17 H17C 109.5 . . ?
C20 C18 C14 114.0(8) . . ?
C20 C18 C19 110.1(7) . . ?
C14 C18 C19 107.4(8) . . ?
C20 C18 H18 108.4 . . ?
C14 C18 H18 108.4 . . ?
C19 C18 H18 108.4 . . ?
C18 C19 H19A 109.5 . . ?
C18 C19 H19B 109.5 . . ?
H19A C19 H19B 109.5 . . ?
C18 C19 H19C 109.5 . . ?
H19A C19 H19C 109.5 . . ?
H19B C19 H19C 109.5 . . ?
C18 C20 H20A 109.5 . . ?
C18 C20 H20B 109.5 . . ?
H20A C20 H20B 109.5 . . ?
C18 C20 H20C 109.5 . . ?
H20A C20 H20C 109.5 . . ?
H20B C20 H20C 109.5 . . ?
N2 C21 S1 179.0(9) . . ?
C21 N2 Ru1 175.6(8) . . ?

loop_
_geom_bond_atom_site_label_1
_geom_bond_atom_site_label_2
_geom_bond_distance
_geom_bond_site_symmetry_2
_geom_bond_publ_flag
Ru1 N2 2.050(8) . ?
Ru1 O1 2.081(6) . ?
Ru1 C13 2.144(8) . ?
Ru1 N1 2.145(6) . ?
Ru1 C12 2.164(9) . ?
Ru1 C11 2.172(9) . ?
Ru1 C16 2.173(9) . ?
Ru1 C15 2.186(8) . ?
Ru1 C14 2.200(7) . ?
N1 C5 1.487(11) . ?
N1 C2 1.497(11) . ?
N1 H1 1.0000 . ?
O1 C1 1.281(10) . ?
O2 C1 1.242(11) . ?
O3 C4 1.429(10) . ?
O3 H3 0.8400 . ?
C1 C2 1.523(12) . ?
C2 C3 1.523(12) . ?
C2 H2 1.0000 . ?
C3 C4 1.503(13) . ?
C3 H3A 0.9900 . ?
C3 H3B 0.9900 . ?
C4 C5 1.516(12) . ?
C4 H4 1.0000 . ?
C5 H5A 0.9900 . ?
C5 H5B 0.9900 . ?
C11 C12 1.381(13) . ?
C11 C16 1.444(11) . ?
C11 C17 1.484(13) . ?
C12 C13 1.410(12) . ?
C12 H12 1.0000 . ?
C13 C14 1.417(10) . ?
C13 H13 1.0000 . ?
C14 C15 1.419(13) . ?
C14 C18 1.518(15) . ?
C15 C16 1.396(13) . ?
C15 H15 1.0000 . ?
C16 H16 1.0000 . ?
C17 H17A 0.9800 . ?
C17 H17B 0.9800 . ?
C17 H17C 0.9800 . ?
C18 C20 1.516(13) . ?
C18 C19 1.531(14) . ?
C18 H18 1.0000 . ?
C19 H19A 0.9800 . ?
C19 H19B 0.9800 . ?
C19 H19C 0.9800 . ?
C20 H20A 0.9800 . ?
C20 H20B 0.9800 . ?
C20 H20C 0.9800 . ?
C21 N2 1.149(12) . ?
C21 S1 1.636(11) . ?

loop_
_geom_hbond_atom_site_label_D
_geom_hbond_atom_site_label_H
_geom_hbond_atom_site_label_A
_geom_hbond_distance_DH
_geom_hbond_distance_HA
_geom_hbond_distance_DA
_geom_hbond_angle_DHA
_geom_hbond_site_symmetry_A
N1 H1 O2 1.00 2.11 2.942(9) 139.3 1_455
O3 H3 O2 0.84 2.00 2.829(9) 167.7 1_455
C5 H5A N2 0.99 2.50 3.095(11) 118.4 .
C5 H5B O2 0.99 2.57 3.073(10) 111.4 1_455

loop_
_geom_torsion_atom_site_label_1
_geom_torsion_atom_site_label_2
_geom_torsion_atom_site_label_3
_geom_torsion_atom_site_label_4
_geom_torsion
_geom_torsion_site_symmetry_1
_geom_torsion_site_symmetry_2
_geom_torsion_site_symmetry_3
_geom_torsion_site_symmetry_4
_geom_torsion_publ_flag
Ru1 O1 C1 O2 158.8(6) . . . . ?
Ru1 O1 C1 C2 -22.7(9) . . . . ?
C5 N1 C2 C1 131.4(7) . . . . ?
Ru1 N1 C2 C1 2.8(8) . . . . ?
C5 N1 C2 C3 5.4(8) . . . . ?
Ru1 N1 C2 C3 -123.3(5) . . . . ?
O2 C1 C2 N1 -168.6(7) . . . . ?
O1 C1 C2 N1 12.8(10) . . . . ?
O2 C1 C2 C3 -48.6(11) . . . . ?
O1 C1 C2 C3 132.9(8) . . . . ?
N1 C2 C3 C4 -28.2(8) . . . . ?
C1 C2 C3 C4 -152.0(7) . . . . ?
C2 C3 C4 O3 -81.1(8) . . . . ?
C2 C3 C4 C5 39.8(8) . . . . ?
C2 N1 C5 C4 19.3(8) . . . . ?
Ru1 N1 C5 C4 144.3(6) . . . . ?
O3 C4 C5 N1 82.7(9) . . . . ?
C3 C4 C5 N1 -36.5(8) . . . . ?
C16 C11 C12 C13 2.7(13) . . . . ?
C17 C11 C12 C13 -176.1(8) . . . . ?
Ru1 C11 C12 C13 -51.5(7) . . . . ?
C16 C11 C12 Ru1 54.2(8) . . . . ?
C17 C11 C12 Ru1 -124.6(9) . . . . ?
C11 C12 C13 C14 -4.2(13) . . . . ?
Ru1 C12 C13 C14 -56.4(8) . . . . ?
C11 C12 C13 Ru1 52.2(8) . . . . ?
C12 C13 C14 C15 2.7(14) . . . . ?
Ru1 C13 C14 C15 -53.0(8) . . . . ?
C12 C13 C14 C18 -177.9(9) . . . . ?
Ru1 C13 C14 C18 126.4(11) . . . . ?
C12 C13 C14 Ru1 55.7(8) . . . . ?
C13 C14 C15 C16 0.0(15) . . . . ?
C18 C14 C15 C16 -179.3(9) . . . . ?
Ru1 C14 C15 C16 -52.1(9) . . . . ?
C13 C14 C15 Ru1 52.1(8) . . . . ?
C18 C14 C15 Ru1 -127.2(11) . . . . ?
C14 C15 C16 C11 -1.3(15) . . . . ?
Ru1 C15 C16 C11 -53.8(8) . . . . ?
C14 C15 C16 Ru1 52.5(9) . . . . ?
C12 C11 C16 C15 0.0(14) . . . . ?
C17 C11 C16 C15 178.9(9) . . . . ?
Ru1 C11 C16 C15 54.4(8) . . . . ?
C12 C11 C16 Ru1 -54.4(8) . . . . ?
C17 C11 C16 Ru1 124.4(8) . . . . ?
C13 C14 C18 C20 -153.9(9) . . . . ?
C15 C14 C18 C20 25.4(14) . . . . ?
Ru1 C14 C18 C20 -66.4(10) . . . . ?
C13 C14 C18 C19 83.9(11) . . . . ?
C15 C14 C18 C19 -96.8(12) . . . . ?
Ru1 C14 C18 C19 171.3(6) . . . . ?
